data_4348041
loop_
_publ_author_name
'Axelson, Jordan C.'
'Gonzalez, Miguel I.'
'Meihaus, Katie R.'
'Chang, Christopher J.'
'Long, Jeffrey R.'

_publ_section_title
;
 Synthesis and Characterization of a Tetrapodal NO4(4-) Ligand and Its
 Transition Metal Complexes.
;
_journal_issue 15
_journal_name_full 'Inorganic chemistry'
_journal_page_first 7527
_journal_page_last 7534
_journal_paper_doi 10.1021/acs.inorgchem.6b00908
_journal_volume 55
_journal_year 2016
_chemical_formula_moiety 'C13 H15 K2 N Ni O11'
_chemical_formula_sum 'C13 H15 K2 N Ni O11'
_chemical_formula_weight 498.15
_chemical_name_common jaa18_0m
_chemical_name_systematic 'K2[(C13H9NO8)Ni(H2O)] 2(H2O)'
_space_group_crystal_system triclinic
_space_group_IT_number 2
_space_group_name_Hall '-P 1'
_space_group_name_H-M_alt 'P -1'
_atom_sites_solution_hydrogens mixed
_audit_creation_method SHELXL-2014/7
_cell_angle_alpha 82.2410(10)
_cell_angle_beta 88.3690(10)
_cell_angle_gamma 87.1540(10)
_cell_formula_units_Z 2
_cell_length_a 7.5800(2)
_cell_length_b 10.3400(3)
_cell_length_c 10.7590(3)
_cell_measurement_reflns_used 9127
_cell_measurement_temperature 100(2)
_cell_measurement_theta_max 25.35
_cell_measurement_theta_min 2.69
_cell_volume 834.31(4)
_computing_cell_refinement 'Bruker APEX2 v. 2011.4'
_computing_data_collection 'Bruker APEX2 v. 2011.4'
_computing_data_reduction 'Bruker APEX2 v. 2011.4'
_computing_molecular_graphics DIAMOND
_computing_publication_material WinGX
_computing_structure_refinement 'SHELXL-2014/7 (Sheldrick, 2014)'
_computing_structure_solution SIR-2004
_diffrn_ambient_temperature 100(2)
_diffrn_detector_area_resol_mean 8.366
_diffrn_measured_fraction_theta_full 0.998
_diffrn_measured_fraction_theta_max 0.996
_diffrn_measurement_device_type 'Bruker APEX-II CCD'
_diffrn_measurement_method '\f and \w scans'
_diffrn_radiation_type MoK\a
_diffrn_radiation_wavelength 0.71073
_diffrn_reflns_av_R_equivalents 0.0217
_diffrn_reflns_av_unetI/netI 0.0203
_diffrn_reflns_Laue_measured_fraction_full 0.998
_diffrn_reflns_Laue_measured_fraction_max 0.996
_diffrn_reflns_limit_h_max 9
_diffrn_reflns_limit_h_min -9
_diffrn_reflns_limit_k_max 12
_diffrn_reflns_limit_k_min -12
_diffrn_reflns_limit_l_max 12
_diffrn_reflns_limit_l_min -12
_diffrn_reflns_number 11121
_diffrn_reflns_point_group_measured_fraction_full 0.998
_diffrn_reflns_point_group_measured_fraction_max 0.996
_diffrn_reflns_theta_full 25.000
_diffrn_reflns_theta_max 25.361
_diffrn_reflns_theta_min 1.911
_diffrn_source 'microfocus sealed tube'
_exptl_absorpt_coefficient_mu 1.727
_exptl_absorpt_correction_T_max 0.8601
_exptl_absorpt_correction_T_min 0.6166
_exptl_absorpt_correction_type analytical
_exptl_absorpt_process_details SADABS
_exptl_crystal_colour purple
_exptl_crystal_density_diffrn 1.967
_exptl_crystal_description block
_exptl_crystal_F_000 500
_exptl_crystal_size_max 0.310
_exptl_crystal_size_mid 0.110
_exptl_crystal_size_min 0.090
_refine_diff_density_max 0.545
_refine_diff_density_min -0.762
_refine_diff_density_rms 0.082
_refine_ls_extinction_method none
_refine_ls_goodness_of_fit_ref 1.089
_refine_ls_hydrogen_treatment constr
_refine_ls_matrix_type full
_refine_ls_number_parameters 275
_refine_ls_number_reflns 3043
_refine_ls_number_restraints 0
_refine_ls_restrained_S_all 1.089
_refine_ls_R_factor_all 0.0306
_refine_ls_R_factor_gt 0.0290
_refine_ls_shift/su_max 0.000
_refine_ls_shift/su_mean 0.000
_refine_ls_structure_factor_coef Fsqd
_refine_ls_weighting_details 'w=1/[\s^2^(Fo^2^)+(0.0270P)^2^+2.0735P] where P=(Fo^2^+2Fc^2^)/3'
_refine_ls_weighting_scheme calc
_refine_ls_wR_factor_gt 0.0745
_refine_ls_wR_factor_ref 0.0754
_reflns_Friedel_coverage 0.000
_reflns_number_gt 2865
_reflns_number_total 3043
_reflns_threshold_expression 'I > 2\s(I)'
_cod_data_source_file jaa18_0m.cif
_cod_data_source_block shelx
_cod_database_code 4348041
_shelx_shelxl_version_number 2014/7
_shelx_space_group_comment
;
The symmetry employed for this shelxl refinement is uniquely defined
by the following loop, which should always be used as a source of
symmetry information in preference to the above space-group names.
They are only intended as comments.
;
_shelx_estimated_absorpt_t_min 0.617
_shelx_estimated_absorpt_t_max 0.860

loop_
_space_group_symop_operation_xyz
'x, y, z'
'-x, -y, -z'

loop_
_atom_site_label
_atom_site_type_symbol
_atom_site_fract_x
_atom_site_fract_y
_atom_site_fract_z
_atom_site_U_iso_or_equiv
_atom_site_adp_type
_atom_site_occupancy
_atom_site_site_symmetry_order
_atom_site_calc_flag
_atom_site_refinement_flags_posn
_atom_site_refinement_flags_adp
_atom_site_refinement_flags_occupancy
C1 C 0.1658(3) 0.3109(2) 0.2363(2) 0.0094(5) Uani 1 1 d . . .
C2 C 0.4955(3) 0.2499(2) 0.2376(2) 0.0093(5) Uani 1 1 d . . .
C3 C 0.3701(3) -0.2062(2) 0.2519(2) 0.0096(5) Uani 1 1 d . . .
C4 C 0.0450(3) -0.1489(2) 0.2265(2) 0.0089(5) Uani 1 1 d . . .
C5 C 0.3590(3) 0.3769(2) 0.4044(2) 0.0115(5) Uani 1 1 d . . .
H5A H 0.2533 0.3906 0.4564 0.017 Uiso 1 1 calc R U .
H5B H 0.3834 0.4582 0.3500 0.017 Uiso 1 1 calc R U .
H5C H 0.4599 0.3506 0.4585 0.017 Uiso 1 1 calc R U .
C6 C 0.3284(3) 0.2698(2) 0.3239(2) 0.0088(5) Uani 1 1 d . . .
C7 C 0.2911(3) 0.1397(2) 0.4045(2) 0.0075(5) Uani 1 1 d . . .
C8 C 0.2924(3) 0.1240(3) 0.5350(2) 0.0096(5) Uani 1 1 d . . .
H8 H 0.3195 0.1944 0.5784 0.012 Uiso 1 1 calc R U .
C9 C 0.2537(3) 0.0039(3) 0.6002(2) 0.0111(5) Uani 1 1 d . . .
H9 H 0.2546 -0.0087 0.6892 0.013 Uiso 1 1 calc R U .
C10 C 0.2135(3) -0.0984(2) 0.5363(2) 0.0102(5) Uani 1 1 d . . .
H10 H 0.1838 -0.1805 0.5807 0.012 Uiso 1 1 calc R U .
C11 C 0.2177(3) -0.0780(2) 0.4063(2) 0.0071(5) Uani 1 1 d . . .
C12 C 0.1904(3) -0.1878(2) 0.3265(2) 0.0082(5) Uani 1 1 d . . .
C13 C 0.1456(3) -0.3150(2) 0.4077(2) 0.0105(5) Uani 1 1 d . . .
H13A H 0.2414 -0.3421 0.4663 0.016 Uiso 1 1 calc R U .
H13B H 0.1314 -0.3830 0.3540 0.016 Uiso 1 1 calc R U .
H13C H 0.0354 -0.3015 0.4550 0.016 Uiso 1 1 calc R U .
N1 N 0.2567(3) 0.0389(2) 0.34346(19) 0.0070(4) Uani 1 1 d . . .
O1 O 0.1303(2) 0.23589(17) 0.15699(17) 0.0112(4) Uani 1 1 d . . .
O2 O 0.4911(2) 0.16391(17) 0.16316(17) 0.0110(4) Uani 1 1 d . . .
O3 O 0.4022(2) -0.11618(17) 0.16099(17) 0.0113(4) Uani 1 1 d . . .
O4 O 0.0509(2) -0.03910(17) 0.15744(16) 0.0103(4) Uani 1 1 d . . .
O5 O 0.0827(3) 0.41499(18) 0.24799(19) 0.0163(4) Uani 1 1 d . . .
O6 O 0.6238(2) 0.31697(18) 0.24577(18) 0.0135(4) Uani 1 1 d . . .
O7 O 0.4679(3) -0.30170(18) 0.2852(2) 0.0187(4) Uani 1 1 d . . .
O8 O -0.0681(2) -0.22881(18) 0.21451(18) 0.0153(4) Uani 1 1 d . . .
O9 O 0.2900(2) 0.08650(18) -0.03861(16) 0.0116(4) Uani 1 1 d . . .
H9X H 0.2141 0.1301 -0.0768 0.014 Uiso 1 1 d R U .
H9Y H 0.3844 0.1006 -0.0704 0.014 Uiso 1 1 d R U .
O10 O 0.6301(5) 0.6063(4) 0.0429(3) 0.0727(10) Uani 1 1 d . . .
O11 O -0.2630(5) 0.4139(4) -0.0582(5) 0.0623(18) Uani 0.711(8) 1 d . . P
O11A O -0.1111(10) 0.4273(7) -0.0208(7) 0.026(3) Uani 0.289(8) 1 d . . P
K1 K -0.17784(7) 0.17051(6) 0.05872(5) 0.01300(14) Uani 1 1 d . . .
K2 K 0.76302(13) 0.54405(9) 0.2727(2) 0.0150(5) Uani 0.634(6) 1 d . . P
K2A K 0.7645(2) 0.54681(18) 0.1932(5) 0.0234(11) Uani 0.366(6) 1 d . . P
Ni1 Ni 0.27157(4) 0.06399(3) 0.15485(3) 0.00627(10) Uani 1 1 d . . .

loop_
_atom_site_aniso_label
_atom_site_aniso_U_11
_atom_site_aniso_U_22
_atom_site_aniso_U_33
_atom_site_aniso_U_23
_atom_site_aniso_U_13
_atom_site_aniso_U_12
C1 0.0070(12) 0.0089(12) 0.0116(13) 0.0014(10) 0.0007(10) -0.0010(10)
C2 0.0088(13) 0.0084(12) 0.0095(12) 0.0035(10) -0.0020(10) 0.0011(10)
C3 0.0082(12) 0.0088(12) 0.0129(13) -0.0042(10) -0.0016(10) -0.0020(10)
C4 0.0072(12) 0.0106(12) 0.0091(12) -0.0035(10) 0.0021(10) 0.0019(10)
C5 0.0126(13) 0.0081(12) 0.0144(13) -0.0025(10) -0.0004(10) -0.0016(10)
C6 0.0086(12) 0.0066(12) 0.0114(13) -0.0014(10) -0.0012(10) -0.0006(10)
C7 0.0032(12) 0.0085(12) 0.0105(12) -0.0007(10) 0.0003(9) 0.0007(9)
C8 0.0065(12) 0.0108(13) 0.0121(13) -0.0039(10) -0.0014(10) 0.0011(10)
C9 0.0103(13) 0.0142(13) 0.0083(12) -0.0007(10) -0.0001(10) 0.0032(10)
C10 0.0080(12) 0.0090(12) 0.0125(13) 0.0015(10) 0.0002(10) 0.0013(10)
C11 0.0029(12) 0.0070(12) 0.0113(13) -0.0008(10) 0.0000(9) 0.0012(9)
C12 0.0081(12) 0.0065(12) 0.0101(12) -0.0012(10) -0.0012(10) 0.0000(9)
C13 0.0102(13) 0.0075(12) 0.0133(13) 0.0009(10) -0.0002(10) -0.0010(10)
N1 0.0034(10) 0.0076(10) 0.0098(11) -0.0013(8) -0.0010(8) 0.0005(8)
O1 0.0103(9) 0.0104(9) 0.0130(9) -0.0014(7) -0.0030(7) 0.0006(7)
O2 0.0101(9) 0.0111(9) 0.0122(9) -0.0024(7) 0.0006(7) -0.0025(7)
O3 0.0111(9) 0.0096(9) 0.0127(9) 0.0000(7) 0.0032(7) 0.0002(7)
O4 0.0089(9) 0.0101(9) 0.0116(9) 0.0001(7) -0.0009(7) -0.0017(7)
O5 0.0141(10) 0.0112(10) 0.0241(11) -0.0048(8) -0.0046(8) 0.0044(8)
O6 0.0097(9) 0.0131(9) 0.0179(10) -0.0017(8) -0.0005(7) -0.0047(7)
O7 0.0121(10) 0.0113(10) 0.0302(12) 0.0034(8) 0.0030(8) 0.0043(8)
O8 0.0131(10) 0.0114(9) 0.0215(10) -0.0001(8) -0.0055(8) -0.0044(8)
O9 0.0062(9) 0.0184(10) 0.0099(9) -0.0003(7) -0.0002(7) 0.0002(7)
O10 0.088(3) 0.062(2) 0.062(2) 0.0070(18) 0.0078(19) 0.008(2)
O11 0.036(3) 0.050(3) 0.084(3) 0.045(2) 0.015(2) 0.0138(19)
O11A 0.027(5) 0.021(4) 0.027(4) 0.005(3) -0.002(3) 0.002(3)
K1 0.0116(3) 0.0145(3) 0.0129(3) -0.0018(2) -0.0001(2) -0.0005(2)
K2 0.0110(5) 0.0096(5) 0.0243(14) -0.0023(4) 0.0003(4) -0.0007(3)
K2A 0.0168(10) 0.0139(9) 0.040(3) -0.0030(9) -0.0034(9) -0.0038(7)
Ni1 0.00620(17) 0.00609(17) 0.00648(17) -0.00041(12) -0.00042(12) -0.00100(12)

loop_
_atom_type_symbol
_atom_type_description
_atom_type_scat_dispersion_real
_atom_type_scat_dispersion_imag
_atom_type_scat_source
C C 0.0033 0.0016 'International Tables Vol C Tables 4.2.6.8 and 6.1.1.4'
H H 0.0000 0.0000 'International Tables Vol C Tables 4.2.6.8 and 6.1.1.4'
N N 0.0061 0.0033 'International Tables Vol C Tables 4.2.6.8 and 6.1.1.4'
O O 0.0106 0.0060 'International Tables Vol C Tables 4.2.6.8 and 6.1.1.4'
K K 0.2009 0.2494 'International Tables Vol C Tables 4.2.6.8 and 6.1.1.4'
Ni Ni 0.3393 1.1124 'International Tables Vol C Tables 4.2.6.8 and 6.1.1.4'

loop_
_geom_angle_atom_site_label_1
_geom_angle_atom_site_label_2
_geom_angle_atom_site_label_3
_geom_angle
_geom_angle_site_symmetry_1
_geom_angle_site_symmetry_3
O5 C1 O1 124.2(2) . .
O5 C1 C6 118.0(2) . .
O1 C1 C6 117.8(2) . .
O6 C2 O2 123.5(2) . .
O6 C2 C6 118.7(2) . .
O2 C2 C6 117.8(2) . .
O6 C2 K1 68.25(14) . 1_655
O2 C2 K1 55.37(13) . 1_655
C6 C2 K1 172.42(17) . 1_655
O7 C3 O3 125.4(2) . .
O7 C3 C12 118.8(2) . .
O3 C3 C12 115.8(2) . .
O8 C4 O4 122.6(2) . .
O8 C4 C12 118.4(2) . .
O4 C4 C12 119.0(2) . .
O8 C4 K1 88.55(15) . 2
O4 C4 K1 66.31(13) . 2
C12 C4 K1 114.12(15) . 2
C6 C5 H5A 109.5 . .
C6 C5 H5B 109.5 . .
H5A C5 H5B 109.5 . .
C6 C5 H5C 109.5 . .
H5A C5 H5C 109.5 . .
H5B C5 H5C 109.5 . .
C5 C6 C7 111.7(2) . .
C5 C6 C2 109.7(2) . .
C7 C6 C2 109.0(2) . .
C5 C6 C1 110.0(2) . .
C7 C6 C1 108.44(19) . .
C2 C6 C1 107.9(2) . .
N1 C7 C8 120.4(2) . .
N1 C7 C6 117.0(2) . .
C8 C7 C6 122.6(2) . .
C9 C8 C7 118.7(2) . .
C9 C8 H8 120.7 . .
C7 C8 H8 120.7 . .
C8 C9 C10 120.4(2) . .
C8 C9 H9 119.8 . .
C10 C9 H9 119.8 . .
C11 C10 C9 118.4(2) . .
C11 C10 H10 120.8 . .
C9 C10 H10 120.8 . .
N1 C11 C10 120.8(2) . .
N1 C11 C12 116.5(2) . .
C10 C11 C12 122.6(2) . .
C13 C12 C11 111.7(2) . .
C13 C12 C4 109.9(2) . .
C11 C12 C4 112.1(2) . .
C13 C12 C3 110.3(2) . .
C11 C12 C3 105.93(19) . .
C4 C12 C3 106.73(19) . .
C12 C13 H13A 109.5 . .
C12 C13 H13B 109.5 . .
H13A C13 H13B 109.5 . .
C12 C13 H13C 109.5 . .
H13A C13 H13C 109.5 . .
H13B C13 H13C 109.5 . .
C7 N1 C11 121.2(2) . .
C7 N1 Ni1 118.71(16) . .
C11 N1 Ni1 120.04(17) . .
C1 O1 Ni1 119.57(16) . .
C1 O1 K1 133.70(16) . .
Ni1 O1 K1 99.09(7) . .
C2 O2 Ni1 119.91(16) . .
C2 O2 K1 101.91(15) . 1_655
Ni1 O2 K1 138.15(8) . 1_655
C3 O3 Ni1 119.67(16) . .
C3 O3 K1 106.13(15) . 2
Ni1 O3 K1 88.70(6) . 2
C4 O4 Ni1 119.18(16) . .
C4 O4 K1 139.70(15) . .
Ni1 O4 K1 96.87(7) . .
C4 O4 K1 90.54(14) . 2
Ni1 O4 K1 92.65(6) . 2
K1 O4 K1 106.15(6) . 2
C1 O5 K2 148.06(17) . 1_455
C1 O5 K2A 141.84(18) . 1_455
K2 O5 K2A 17.88(7) 1_455 1_455
C2 O6 K2A 147.58(18) . .
C2 O6 K2 151.25(17) . .
K2A O6 K2 18.44(7) . .
C2 O6 K1 89.33(15) . 1_655
K2A O6 K1 99.99(11) . 1_655
K2 O6 K1 113.47(7) . 1_655
C3 O7 K2 154.49(18) . 1_545
C3 O7 K2A 140.6(2) . 1_545
K2 O7 K2A 16.98(6) 1_545 1_545
C4 O8 K2 155.44(17) . 1_445
C4 O8 K2A 163.71(17) . 1_445
K2 O8 K2A 17.96(7) 1_445 1_445
Ni1 O9 K1 94.60(7) . 2
Ni1 O9 H9X 117.7 . .
K1 O9 H9X 100.4 2 .
Ni1 O9 H9Y 117.5 . .
K1 O9 H9Y 113.3 2 .
H9X O9 H9Y 110.7 . .
K2A O10 K2 10.87(10) . .
O11A O11 K1 78.1(4) . .
O11A O11 K2A 63.1(4) . 1_455
K1 O11 K2A 93.50(14) . 1_455
O11 O11A K1 75.4(4) . .
O11 O11A K2A 94.0(5) . 1_455
K1 O11A K2A 100.8(2) . 1_455
O11 O11A K2A 125.4(5) . 2_665
K1 O11A K2A 111.5(3) . 2_665
K2A O11A K2A 133.5(3) 1_455 2_665
O11 K1 O2 88.55(9) . 1_455
O11 K1 O1 95.60(11) . .
O2 K1 O1 129.24(6) 1_455 .
O11 K1 O11A 26.50(18) . .
O2 K1 O11A 107.59(17) 1_455 .
O1 K1 O11A 69.33(17) . .
O11 K1 O4 155.83(10) . .
O2 K1 O4 113.89(5) 1_455 .
O1 K1 O4 63.69(5) . .
O11A K1 O4 130.34(17) . .
O11 K1 O9 134.73(12) . 2
O2 K1 O9 75.20(5) 1_455 2
O1 K1 O9 127.50(5) . 2
O11A K1 O9 156.80(17) . 2
O4 K1 O9 63.83(5) . 2
O11 K1 O4 100.77(12) . 2
O2 K1 O4 126.17(5) 1_455 2
O1 K1 O4 102.71(5) . 2
O11A K1 O4 102.60(17) . 2
O4 K1 O4 73.85(6) . 2
O9 K1 O4 60.75(5) 2 2
O11 K1 O6 72.46(11) . 1_455
O2 K1 O6 45.13(5) 1_455 1_455
O1 K1 O6 88.23(5) . 1_455
O11A K1 O6 76.03(17) . 1_455
O4 K1 O6 116.49(5) . 1_455
O9 K1 O6 116.57(5) 2 1_455
O4 K1 O6 167.81(5) 2 1_455
O11 K1 O3 77.13(13) . 2
O2 K1 O3 77.75(5) 1_455 2
O1 K1 O3 152.34(6) . 2
O11A K1 O3 99.16(17) . 2
O4 K1 O3 114.98(5) . 2
O9 K1 O3 58.36(5) 2 2
O4 K1 O3 53.92(5) 2 2
O6 K1 O3 114.05(5) 1_455 2
O11 K1 C2 80.31(10) . 1_455
O2 K1 C2 22.72(6) 1_455 1_455
O1 K1 C2 108.64(6) . 1_455
O11A K1 C2 92.20(17) . 1_455
O4 K1 C2 116.85(6) . 1_455
O9 K1 C2 95.86(6) 2 1_455
O4 K1 C2 148.40(6) 2 1_455
O6 K1 C2 22.42(6) 1_455 1_455
O3 K1 C2 96.54(6) 2 1_455
O11 K1 C4 78.20(12) . 2
O2 K1 C4 130.28(6) 1_455 2
O1 K1 C4 99.88(6) . 2
O11A K1 C4 80.12(17) . 2
O4 K1 C4 92.58(6) . 2
O9 K1 C4 80.98(6) 2 2
O4 K1 C4 23.15(6) 2 2
O6 K1 C4 150.19(6) 1_455 2
O3 K1 C4 52.65(6) 2 2
C2 K1 C4 145.66(6) 1_455 2
O11 K1 Ni1 123.02(10) . .
O2 K1 Ni1 137.35(4) 1_455 .
O1 K1 Ni1 33.22(4) . .
O11A K1 Ni1 97.05(16) . .
O4 K1 Ni1 33.30(4) . .
O9 K1 Ni1 95.36(4) 2 .
O4 K1 Ni1 79.14(4) 2 .
O6 K1 Ni1 113.04(4) 1_455 .
O3 K1 Ni1 132.58(4) 2 .
C2 K1 Ni1 127.03(5) 1_455 .
C4 K1 Ni1 87.26(5) 2 .
K2A K2 O6 78.30(16) . .
K2A K2 O10 25.52(17) . .
O6 K2 O10 80.42(11) . .
K2A K2 O7 95.65(17) . 1_565
O6 K2 O7 100.69(7) . 1_565
O10 K2 O7 70.35(10) . 1_565
K2A K2 O8 82.20(16) . 1_665
O6 K2 O8 160.04(12) . 1_665
O10 K2 O8 83.85(11) . 1_665
O7 K2 O8 85.37(6) 1_565 1_665
K2A K2 O5 82.28(16) . 1_655
O6 K2 O5 85.56(6) . 1_655
O10 K2 O5 107.80(12) . 1_655
O7 K2 O5 172.92(8) 1_565 1_655
O8 K2 O5 87.64(6) 1_665 1_655
K2A K2 K1 55.58(14) . 1_655
O6 K2 K1 35.44(5) . 1_655
O10 K2 K1 71.29(9) . 1_655
O7 K2 K1 125.46(7) 1_565 1_655
O8 K2 K1 126.80(8) 1_665 1_655
O5 K2 K1 58.68(5) 1_655 1_655
K2 K2A O10 143.6(2) . .
K2 K2A O6 83.26(19) . .
O10 K2A O6 96.76(16) . .
K2 K2A O8 79.84(18) . 1_665
O10 K2A O8 99.37(16) . 1_665
O6 K2A O8 162.6(2) . 1_665
K2 K2A O5 79.84(18) . 1_655
O10 K2A O5 136.5(2) . 1_655
O6 K2A O5 85.91(8) . 1_655
O8 K2A O5 86.91(8) 1_665 1_655
K2 K2A O11A 147.2(2) . 1_655
O10 K2A O11A 66.9(2) . 1_655
O6 K2A O11A 80.02(18) . 1_655
O8 K2A O11A 112.5(2) 1_665 1_655
O5 K2A O11A 70.98(17) 1_655 1_655
K2 K2A O7 67.37(18) . 1_565
O10 K2A O7 76.52(13) . 1_565
O6 K2A O7 96.35(10) . 1_565
O8 K2A O7 81.11(9) 1_665 1_565
O5 K2A O7 146.5(2) 1_655 1_565
O11A K2A O7 142.4(2) 1_655 1_565
K2 K2A O11A 124.3(2) . 2_665
O10 K2A O11A 87.4(2) . 2_665
O6 K2A O11A 119.30(18) . 2_665
O8 K2A O11A 68.21(16) 1_665 2_665
O5 K2A O11A 54.96(14) 1_655 2_665
O11A K2A O11A 46.5(3) 1_655 2_665
O7 K2A O11A 142.52(16) 1_565 2_665
K2 K2A O11 152.38(19) . 1_655
O10 K2A O11 50.63(17) . 1_655
O6 K2A O11 70.00(11) . 1_655
O8 K2A O11 126.05(18) 1_665 1_655
O5 K2A O11 91.15(12) 1_655 1_655
O11A K2A O11 22.87(17) 1_655 1_655
O7 K2A O11 121.08(13) 1_565 1_655
O11A K2A O11 67.05(19) 2_665 1_655
K2 K2A K1 115.07(17) . 1_655
O10 K2A K1 86.85(17) . 1_655
O6 K2A K1 43.13(6) . 1_655
O8 K2A K1 144.28(11) 1_665 1_655
O5 K2A K1 65.83(6) 1_655 1_655
O11A K2A K1 38.51(15) 1_655 1_655
O7 K2A K1 134.20(7) 1_565 1_655
O11A K2A K1 77.05(16) 2_665 1_655
O11 K2A K1 38.73(7) 1_655 1_655
K2 K2A K1 118.90(16) . 2_665
O10 K2A K1 77.86(16) . 2_665
O6 K2A K1 149.38(14) . 2_665
O8 K2A K1 42.78(7) 1_665 2_665
O5 K2A K1 78.39(7) 1_655 2_665
O11A K2A K1 70.08(17) 1_655 2_665
O7 K2A K1 111.24(7) 1_565 2_665
O11A K2A K1 31.42(14) 2_665 2_665
O11 K2A K1 84.07(12) 1_655 2_665
K1 K2A K1 106.26(9) 1_655 2_665
N1 Ni1 O2 88.94(8) . .
N1 Ni1 O4 87.76(8) . .
O2 Ni1 O4 176.68(7) . .
N1 Ni1 O1 88.11(8) . .
O2 Ni1 O1 87.60(7) . .
O4 Ni1 O1 92.68(7) . .
N1 Ni1 O3 89.34(8) . .
O2 Ni1 O3 95.28(7) . .
O4 Ni1 O3 84.29(7) . .
O1 Ni1 O3 176.12(7) . .
N1 Ni1 O9 178.89(8) . .
O2 Ni1 O9 91.00(7) . .
O4 Ni1 O9 92.28(7) . .
O1 Ni1 O9 93.00(7) . .
O3 Ni1 O9 89.56(7) . .
N1 Ni1 K1 104.30(6) . .
O2 Ni1 K1 131.65(5) . .
O4 Ni1 K1 49.83(5) . .
O1 Ni1 K1 47.69(5) . .
O3 Ni1 K1 130.41(5) . .
O9 Ni1 K1 76.56(5) . .
N1 Ni1 K1 128.10(6) . 2
O2 Ni1 K1 128.49(5) . 2
O4 Ni1 K1 53.85(5) . 2
O1 Ni1 K1 122.72(5) . 2
O3 Ni1 K1 57.12(5) . 2
O9 Ni1 K1 51.24(5) . 2
K1 Ni1 K1 78.226(15) . 2

loop_
_geom_bond_atom_site_label_1
_geom_bond_atom_site_label_2
_geom_bond_distance
_geom_bond_site_symmetry_2
C1 O5 1.240(3) .
C1 O1 1.270(3) .
C1 C6 1.579(3) .
C2 O6 1.234(3) .
C2 O2 1.277(3) .
C2 C6 1.571(4) .
C2 K1 3.235(3) 1_655
C3 O7 1.224(3) .
C3 O3 1.283(3) .
C3 C12 1.578(4) .
C4 O8 1.241(3) .
C4 O4 1.272(3) .
C4 C12 1.562(3) .
C4 K1 3.235(3) 2
C5 C6 1.525(3) .
C5 H5A 0.9800 .
C5 H5B 0.9800 .
C5 H5C 0.9800 .
C6 C7 1.533(3) .
C7 N1 1.344(3) .
C7 C8 1.392(4) .
C8 C9 1.382(4) .
C8 H8 0.9500 .
C9 C10 1.387(4) .
C9 H9 0.9500 .
C10 C11 1.386(4) .
C10 H10 0.9500 .
C11 N1 1.345(3) .
C11 C12 1.538(3) .
C12 C13 1.525(3) .
C13 H13A 0.9800 .
C13 H13B 0.9800 .
C13 H13C 0.9800 .
N1 Ni1 2.011(2) .
O1 Ni1 2.0315(18) .
O1 K1 2.7425(18) .
O2 Ni1 2.0122(18) .
O2 K1 2.7202(19) 1_655
O3 Ni1 2.0598(18) .
O3 K1 3.0787(19) 2
O4 Ni1 2.0250(18) .
O4 K1 2.8182(18) .
O4 K1 2.9625(19) 2
O5 K2 2.731(2) 1_455
O5 K2A 2.750(3) 1_455
O6 K2A 2.638(3) .
O6 K2 2.675(2) .
O6 K1 3.005(2) 1_655
O7 K2 2.693(2) 1_545
O7 K2A 2.904(3) 1_545
O8 K2 2.721(2) 1_445
O8 K2A 2.738(3) 1_445
O9 Ni1 2.0645(18) .
O9 K1 2.8673(19) 2
O9 H9X 0.8000 .
O9 H9Y 0.7955 .
O10 K2A 1.948(6) .
O10 K2 2.682(4) .
O11 O11A 1.251(9) .
O11 K1 2.713(4) .
O11 K2A 3.211(8) 1_455
O11A K1 2.744(7) .
O11A K2A 2.871(9) 1_455
O11A K2A 3.174(9) 2_665
K1 O2 2.7202(19) 1_455
K1 O9 2.8673(19) 2
K1 O4 2.9625(19) 2
K1 O6 3.005(2) 1_455
K1 O3 3.0787(19) 2
K1 C2 3.235(3) 1_455
K1 C4 3.235(3) 2
K1 Ni1 3.6617(6) .
K2 K2A 0.852(3) .
K2 O7 2.693(2) 1_565
K2 O8 2.721(2) 1_665
K2 O5 2.731(2) 1_655
K2 K1 4.7528(18) 1_655
K2A O8 2.738(3) 1_665
K2A O5 2.750(3) 1_655
K2A O11A 2.871(9) 1_655
K2A O7 2.904(3) 1_565
K2A O11A 3.174(9) 2_665
K2A O11 3.211(8) 1_655
K2A K1 4.329(3) 1_655
K2A K1 4.898(3) 2_665
Ni1 K1 3.6650(7) 2
